data_4068818
loop_
_publ_author_name
'Duan, Haifeng'
'Sengupta, Sujata'
'Petersen, Jeffrey L.'
'Shi, Xiaodong'

_publ_section_title
;
 Synthesis and Characterization of NH-triazole-Bound Rhodium(I) Complexes:
 Substituted-Group-Controlled Regioselective Coordination
;
_journal_issue 8
_journal_name_full Organometallics
_journal_page_first 2352
_journal_paper_doi 10.1021/om8011163
_journal_volume 28
_journal_year 2009
_chemical_formula_sum 'C49 H57 N8 Rh2'
_chemical_formula_weight 963.85
_chemical_name_systematic
; 
 ? 
;
_space_group_IT_number 15
_symmetry_cell_setting monoclinic
_symmetry_space_group_name_Hall '-C 2yc'
_symmetry_space_group_name_H-M 'C 1 2/c 1'
_atom_sites_solution_hydrogens geom
_atom_sites_solution_primary direct
_atom_sites_solution_secondary difmap
_audit_creation_method SHELXL-97
_cell_angle_alpha 90.00
_cell_angle_beta 90.4540(10)
_cell_angle_gamma 90.00
_cell_formula_units_Z 8
_cell_length_a 23.9560(15)
_cell_length_b 16.4423(10)
_cell_length_c 23.8789(15)
_cell_measurement_reflns_used 8770
_cell_measurement_temperature 293(2)
_cell_measurement_theta_max 27.63
_cell_measurement_theta_min 2.39
_cell_volume 9405.4(10)
_computing_structure_refinement 'SHELXL-97 (Sheldrick, 1997)'
_computing_structure_solution 'SHELXS-97 (Sheldrick, 1990)'
_diffrn_ambient_temperature 293(2)
_diffrn_measured_fraction_theta_full 0.983
_diffrn_measured_fraction_theta_max 0.983
_diffrn_radiation_monochromator graphite
_diffrn_radiation_source 'fine-focus sealed tube'
_diffrn_radiation_type MoK\a
_diffrn_radiation_wavelength 0.71073
_diffrn_reflns_av_R_equivalents 0.0425
_diffrn_reflns_av_sigmaI/netI 0.0498
_diffrn_reflns_limit_h_max 30
_diffrn_reflns_limit_h_min -31
_diffrn_reflns_limit_k_max 18
_diffrn_reflns_limit_k_min -21
_diffrn_reflns_limit_l_max 31
_diffrn_reflns_limit_l_min -31
_diffrn_reflns_number 32728
_diffrn_reflns_theta_full 27.65
_diffrn_reflns_theta_max 27.65
_diffrn_reflns_theta_min 1.72
_diffrn_standards_decay_% none
_exptl_absorpt_coefficient_mu 0.743
_exptl_absorpt_correction_type semi-empirical
_exptl_absorpt_process_details SADABS
_exptl_crystal_colour yellow
_exptl_crystal_density_diffrn 1.361
_exptl_crystal_density_method 'not measured'
_exptl_crystal_F_000 3976
_exptl_crystal_size_max 0.32
_exptl_crystal_size_mid 0.26
_exptl_crystal_size_min 0.10
_refine_diff_density_max 0.566
_refine_diff_density_min -0.661
_refine_diff_density_rms 0.081
_refine_ls_extinction_method none
_refine_ls_goodness_of_fit_ref 1.062
_refine_ls_hydrogen_treatment riding
_refine_ls_matrix_type full
_refine_ls_number_parameters 507
_refine_ls_number_reflns 10766
_refine_ls_number_restraints 0
_refine_ls_restrained_S_all 1.062
_refine_ls_R_factor_all 0.0681
_refine_ls_R_factor_gt 0.0499
_refine_ls_shift/su_max 0.002
_refine_ls_shift/su_mean 0.000
_refine_ls_structure_factor_coef Fsqd
_refine_ls_weighting_details 'calc w=1/[\s^2^(Fo^2^)+(0.0481P)^2^+28.14P] where P=(Fo^2^+2Fc^2^)/3'
_refine_ls_weighting_scheme calc
_refine_ls_wR_factor_gt 0.1362
_refine_ls_wR_factor_ref 0.1421
_reflns_number_gt 7747
_reflns_number_total 10766
_reflns_threshold_expression >2sigma(I)
_cod_data_source_file om8011163_si_002.cif
_cod_data_source_block 1d
_cod_original_sg_symbol_H-M C2/c
_cod_database_code 4068818

loop_
_symmetry_equiv_pos_as_xyz
'x, y, z'
'-x, y, -z+1/2'
'x+1/2, y+1/2, z'
'-x+1/2, y+1/2, -z+1/2'
'-x, -y, -z'
'x, -y, z-1/2'
'-x+1/2, -y+1/2, -z'
'x+1/2, -y+1/2, z-1/2'

loop_
_atom_site_label
_atom_site_type_symbol
_atom_site_fract_x
_atom_site_fract_y
_atom_site_fract_z
_atom_site_U_iso_or_equiv
_atom_site_adp_type
_atom_site_occupancy
_atom_site_symmetry_multiplicity
_atom_site_calc_flag
_atom_site_refinement_flags
Rh1 Rh 0.044081(17) 0.801913(19) 1.036291(15) 0.05749(12) Uani 1 1 d .
Rh2 Rh 0.120623(15) 0.77241(2) 0.925869(16) 0.06105(13) Uani 1 1 d .
N1 N 0.00343(16) 0.7881(2) 0.95793(16) 0.0530(8) Uani 1 1 d .
N2 N 0.03584(15) 0.7825(2) 0.91251(16) 0.0567(9) Uani 1 1 d .
N3 N 0.00539(15) 0.7778(2) 0.86614(15) 0.0556(9) Uani 1 1 d .
N4 N 0.10198(15) 0.6707(2) 0.97692(15) 0.0530(8) Uani 1 1 d .
N5 N 0.07420(16) 0.6863(2) 1.02420(15) 0.0539(9) Uani 1 1 d .
N6 N 0.06813(16) 0.6200(2) 1.05506(14) 0.0536(9) Uani 1 1 d .
N7 N -0.1859(3) 0.7675(4) 1.0542(3) 0.110(2) Uani 1 1 d .
N8 N 0.1908(3) 0.4782(5) 0.8365(3) 0.133(3) Uani 1 1 d .
C1 C -0.05004(18) 0.7866(2) 0.93902(18) 0.0497(10) Uani 1 1 d .
C2 C -0.04868(18) 0.7800(3) 0.88171(18) 0.0501(10) Uani 1 1 d .
C3 C -0.09584(18) 0.7734(3) 0.83912(18) 0.0532(10) Uani 1 1 d .
H3 H -0.1293 0.7562 0.8593 0.064 Uiso 1 1 calc R
C4 C -0.10898(17) 0.8539(3) 0.81159(17) 0.0505(10) Uani 1 1 d .
C5 C -0.06845(19) 0.8990(3) 0.78595(18) 0.0573(11) Uani 1 1 d .
H5 H -0.0314 0.8821 0.7881 0.069 Uiso 1 1 calc R
C6 C -0.0817(2) 0.9691(3) 0.7568(2) 0.0686(13) Uani 1 1 d .
H6 H -0.0537 0.9987 0.7395 0.082 Uiso 1 1 calc R
C7 C -0.1361(3) 0.9955(3) 0.7534(2) 0.0811(16) Uani 1 1 d .
H7 H -0.1450 1.0422 0.7332 0.097 Uiso 1 1 calc R
C8 C -0.1772(3) 0.9525(4) 0.7800(2) 0.0798(16) Uani 1 1 d .
H8 H -0.2139 0.9707 0.7786 0.096 Uiso 1 1 calc R
C9 C -0.1639(2) 0.8823(3) 0.8088(2) 0.0686(13) Uani 1 1 d .
H9 H -0.1920 0.8534 0.8266 0.082 Uiso 1 1 calc R
C10 C -0.0835(2) 0.7081(3) 0.7956(2) 0.0729(14) Uani 1 1 d .
H10A H -0.0521 0.7246 0.7735 0.109 Uiso 1 1 calc R
H10B H -0.1155 0.7009 0.7717 0.109 Uiso 1 1 calc R
H10C H -0.0750 0.6578 0.8141 0.109 Uiso 1 1 calc R
C11 C -0.0971(2) 0.7820(3) 0.9788(2) 0.0557(10) Uani 1 1 d .
C12 C -0.1477(2) 0.8217(3) 0.9683(2) 0.0672(13) Uani 1 1 d .
H12 H -0.1536 0.8534 0.9365 0.081 Uiso 1 1 calc R
C13 C -0.1894(3) 0.8104(4) 1.0089(4) 0.098(2) Uani 1 1 d .
H13 H -0.2232 0.8367 1.0024 0.118 Uiso 1 1 calc R
C14 C -0.1376(3) 0.7310(4) 1.0633(3) 0.0919(19) Uani 1 1 d .
H14 H -0.1336 0.6999 1.0956 0.110 Uiso 1 1 calc R
C15 C -0.0929(2) 0.7361(3) 1.0280(2) 0.0717(13) Uani 1 1 d .
H15 H -0.0599 0.7090 1.0367 0.086 Uiso 1 1 calc R
C16 C 0.0553(3) 0.7972(4) 1.1240(2) 0.0866(18) Uani 1 1 d .
H16 H 0.0562 0.7420 1.1394 0.104 Uiso 1 1 calc R
C17 C 0.0172(4) 0.8542(5) 1.1545(3) 0.121(3) Uani 1 1 d .
H17A H -0.0058 0.8229 1.1799 0.146 Uiso 1 1 calc R
H17B H 0.0397 0.8912 1.1768 0.146 Uiso 1 1 calc R
C18 C -0.0199(4) 0.9025(5) 1.1168(3) 0.126(3) Uani 1 1 d .
H18A H -0.0576 0.8821 1.1209 0.151 Uiso 1 1 calc R
H18B H -0.0197 0.9583 1.1301 0.151 Uiso 1 1 calc R
C19 C -0.0068(3) 0.9035(3) 1.0573(3) 0.0878(19) Uani 1 1 d .
H19 H -0.0393 0.9110 1.0327 0.105 Uiso 1 1 calc R
C20 C 0.0436(3) 0.9308(3) 1.0347(3) 0.096(2) Uani 1 1 d .
H20 H 0.0406 0.9551 0.9973 0.115 Uiso 1 1 calc R
C21 C 0.0910(4) 0.9655(5) 1.0722(5) 0.151(4) Uani 1 1 d .
H21A H 0.1136 1.0017 1.0496 0.181 Uiso 1 1 calc R
H21B H 0.0743 0.9980 1.1015 0.181 Uiso 1 1 calc R
C22 C 0.1273(4) 0.9068(6) 1.0980(4) 0.140(3) Uani 1 1 d .
H22A H 0.1350 0.9241 1.1362 0.169 Uiso 1 1 calc R
H22B H 0.1624 0.9066 1.0781 0.169 Uiso 1 1 calc R
C23 C 0.1052(3) 0.8216(4) 1.0996(3) 0.098(2) Uani 1 1 d .
H23 H 0.1345 0.7799 1.1007 0.118 Uiso 1 1 calc R
C24 C 0.11502(17) 0.5908(3) 0.97765(18) 0.0506(9) Uani 1 1 d .
C25 C 0.09346(18) 0.5597(2) 1.02717(18) 0.0493(9) Uani 1 1 d .
C26 C 0.0940(2) 0.4725(2) 1.04966(19) 0.0557(10) Uani 1 1 d .
H26 H 0.1026 0.4370 1.0179 0.067 Uiso 1 1 calc R
C27 C 0.14020(18) 0.4606(2) 1.09259(17) 0.0484(9) Uani 1 1 d .
C28 C 0.1453(2) 0.5107(3) 1.13961(19) 0.0612(11) Uani 1 1 d .
H28 H 0.1213 0.5547 1.1439 0.073 Uiso 1 1 calc R
C29 C 0.1857(2) 0.4950(3) 1.1798(2) 0.0738(14) Uani 1 1 d .
H29 H 0.1888 0.5290 1.2108 0.089 Uiso 1 1 calc R
C30 C 0.2210(2) 0.4312(4) 1.1749(2) 0.0760(15) Uani 1 1 d .
H30 H 0.2481 0.4217 1.2022 0.091 Uiso 1 1 calc R
C31 C 0.2167(2) 0.3807(4) 1.1296(3) 0.0765(15) Uani 1 1 d .
H31 H 0.2403 0.3362 1.1264 0.092 Uiso 1 1 calc R
C32 C 0.1767(2) 0.3961(3) 1.0882(2) 0.0617(11) Uani 1 1 d .
H32 H 0.1746 0.3623 1.0570 0.074 Uiso 1 1 calc R
C33 C 0.0377(2) 0.4478(3) 1.0705(3) 0.0763(15) Uani 1 1 d .
H33A H 0.0374 0.3903 1.0776 0.114 Uiso 1 1 calc R
H33B H 0.0099 0.4606 1.0427 0.114 Uiso 1 1 calc R
H33C H 0.0297 0.4765 1.1045 0.114 Uiso 1 1 calc R
C34 C 0.1413(2) 0.5516(3) 0.9297(2) 0.0632(12) Uani 1 1 d .
C35 C 0.1818(2) 0.4914(4) 0.9353(3) 0.0775(15) Uani 1 1 d .
H35 H 0.1937 0.4746 0.9706 0.093 Uiso 1 1 calc R
C36 C 0.2039(3) 0.4572(5) 0.8879(3) 0.109(2) Uani 1 1 d .
H36 H 0.2302 0.4161 0.8926 0.131 Uiso 1 1 calc R
C37 C 0.1514(4) 0.5337(6) 0.8318(3) 0.123(3) Uani 1 1 d .
H37 H 0.1398 0.5477 0.7958 0.147 Uiso 1 1 calc R
C38 C 0.1261(3) 0.5724(4) 0.8752(2) 0.0876(18) Uani 1 1 d .
H38 H 0.0991 0.6120 0.8685 0.105 Uiso 1 1 calc R
C39 C 0.1413(3) 0.8330(5) 0.8509(3) 0.099(2) Uani 1 1 d .
H39 H 0.1118 0.8307 0.8222 0.119 Uiso 1 1 calc R
C40 C 0.1984(3) 0.8090(6) 0.8297(4) 0.139(4) Uani 1 1 d .
H40A H 0.2205 0.8579 0.8249 0.167 Uiso 1 1 calc R
H40B H 0.1940 0.7838 0.7932 0.167 Uiso 1 1 calc R
C41 C 0.2303(3) 0.7510(6) 0.8676(3) 0.127(3) Uani 1 1 d .
H41A H 0.2322 0.6984 0.8493 0.152 Uiso 1 1 calc R
H41B H 0.2682 0.7709 0.8718 0.152 Uiso 1 1 calc R
C42 C 0.2063(2) 0.7395(5) 0.9242(3) 0.089(2) Uani 1 1 d .
H42 H 0.2140 0.6858 0.9404 0.107 Uiso 1 1 calc R
C43 C 0.1994(2) 0.7981(5) 0.9626(3) 0.097(2) Uani 1 1 d .
H43 H 0.2031 0.7789 1.0013 0.117 Uiso 1 1 calc R
C44 C 0.2172(3) 0.8835(6) 0.9547(5) 0.145(4) Uani 1 1 d .
H44A H 0.2535 0.8834 0.9369 0.174 Uiso 1 1 calc R
H44B H 0.2218 0.9083 0.9913 0.174 Uiso 1 1 calc R
C45 C 0.1784(4) 0.9361(5) 0.9204(4) 0.161(4) Uani 1 1 d .
H45A H 0.2000 0.9648 0.8925 0.193 Uiso 1 1 calc R
H45B H 0.1616 0.9764 0.9447 0.193 Uiso 1 1 calc R
C46 C 0.1322(3) 0.8889(4) 0.8910(3) 0.099(2) Uani 1 1 d .
H46 H 0.0975 0.9197 0.8859 0.118 Uiso 1 1 calc R

loop_
_atom_site_aniso_label
_atom_site_aniso_U_11
_atom_site_aniso_U_22
_atom_site_aniso_U_33
_atom_site_aniso_U_23
_atom_site_aniso_U_13
_atom_site_aniso_U_12
Rh1 0.0817(3) 0.03852(16) 0.0519(2) 0.00161(14) -0.02424(18) 0.00283(16)
Rh2 0.0484(2) 0.0730(2) 0.0615(2) 0.03132(18) -0.01858(16) -0.01252(17)
N1 0.056(2) 0.0502(19) 0.053(2) 0.0055(16) -0.0105(17) -0.0008(16)
N2 0.049(2) 0.065(2) 0.056(2) 0.0074(17) -0.0132(17) 0.0006(17)
N3 0.048(2) 0.071(2) 0.047(2) 0.0171(17) -0.0075(16) -0.0036(17)
N4 0.056(2) 0.0496(18) 0.053(2) 0.0099(16) -0.0076(17) -0.0003(16)
N5 0.068(2) 0.0455(18) 0.048(2) 0.0082(15) -0.0010(17) 0.0042(17)
N6 0.071(2) 0.0453(18) 0.0447(18) 0.0127(15) -0.0017(17) 0.0026(17)
N7 0.109(5) 0.122(5) 0.098(4) 0.004(4) 0.042(4) 0.001(4)
N8 0.130(5) 0.196(8) 0.072(4) -0.013(4) 0.023(4) 0.056(5)
C1 0.055(2) 0.045(2) 0.048(2) 0.0062(17) -0.0095(19) -0.0021(18)
C2 0.050(2) 0.054(2) 0.046(2) 0.0097(18) -0.0114(18) -0.0044(18)
C3 0.049(2) 0.063(2) 0.048(2) 0.0025(19) -0.0075(19) -0.007(2)
C4 0.045(2) 0.065(2) 0.041(2) -0.0061(18) -0.0110(17) 0.0045(19)
C5 0.055(3) 0.071(3) 0.046(2) 0.005(2) -0.003(2) 0.001(2)
C6 0.076(3) 0.068(3) 0.062(3) 0.000(2) -0.004(3) -0.003(3)
C7 0.104(5) 0.069(3) 0.070(3) -0.002(3) -0.021(3) 0.025(3)
C8 0.072(3) 0.098(4) 0.069(3) -0.007(3) -0.019(3) 0.035(3)
C9 0.051(3) 0.094(4) 0.061(3) -0.017(3) -0.012(2) 0.008(3)
C10 0.080(4) 0.063(3) 0.075(3) -0.004(2) -0.018(3) -0.003(3)
C11 0.059(3) 0.052(2) 0.056(3) -0.0047(19) -0.001(2) -0.004(2)
C12 0.062(3) 0.064(3) 0.076(3) -0.008(2) 0.002(3) 0.000(2)
C13 0.070(4) 0.087(4) 0.138(7) -0.013(4) 0.021(4) 0.007(3)
C14 0.117(5) 0.095(4) 0.064(4) 0.012(3) 0.017(4) -0.007(4)
C15 0.083(4) 0.077(3) 0.055(3) -0.003(2) 0.002(3) 0.000(3)
C16 0.131(6) 0.075(3) 0.053(3) 0.004(3) -0.026(3) 0.013(4)
C17 0.188(8) 0.095(5) 0.081(5) -0.016(4) -0.015(5) 0.023(5)
C18 0.179(8) 0.100(5) 0.099(5) -0.028(4) -0.003(5) 0.045(5)
C19 0.127(5) 0.047(3) 0.089(4) -0.005(3) -0.027(4) 0.023(3)
C20 0.152(7) 0.036(2) 0.099(5) 0.002(3) -0.018(5) 0.003(3)
C21 0.171(9) 0.068(4) 0.214(11) -0.039(6) -0.011(8) -0.037(5)
C22 0.177(9) 0.121(7) 0.122(6) -0.023(5) -0.060(6) -0.051(7)
C23 0.125(6) 0.089(4) 0.080(4) -0.005(3) -0.060(4) -0.003(4)
C24 0.049(2) 0.051(2) 0.052(2) 0.0071(18) -0.0043(19) 0.0010(18)
C25 0.055(2) 0.0402(19) 0.053(2) 0.0016(17) -0.0047(19) 0.0008(17)
C26 0.072(3) 0.040(2) 0.055(2) 0.0002(18) -0.004(2) 0.000(2)
C27 0.056(2) 0.0394(19) 0.050(2) 0.0080(17) 0.0001(19) -0.0034(17)
C28 0.075(3) 0.056(2) 0.052(3) -0.001(2) -0.001(2) 0.003(2)
C29 0.089(4) 0.075(3) 0.057(3) -0.003(2) -0.011(3) -0.013(3)
C30 0.070(3) 0.088(4) 0.070(3) 0.013(3) -0.020(3) -0.007(3)
C31 0.054(3) 0.082(4) 0.093(4) 0.022(3) -0.001(3) 0.008(3)
C32 0.063(3) 0.058(3) 0.063(3) -0.001(2) 0.002(2) 0.005(2)
C33 0.071(3) 0.065(3) 0.092(4) 0.024(3) -0.017(3) -0.013(3)
C34 0.056(3) 0.072(3) 0.062(3) 0.002(2) 0.005(2) 0.005(2)
C35 0.072(3) 0.088(4) 0.074(3) 0.008(3) 0.009(3) 0.016(3)
C36 0.094(5) 0.129(6) 0.105(6) -0.003(5) 0.032(4) 0.036(4)
C37 0.140(7) 0.173(8) 0.055(4) -0.004(4) 0.011(4) 0.046(6)
C38 0.090(4) 0.116(5) 0.057(3) -0.001(3) -0.005(3) 0.026(4)
C39 0.070(4) 0.140(6) 0.086(4) 0.075(5) -0.014(3) -0.012(4)
C40 0.080(5) 0.225(10) 0.112(6) 0.095(7) -0.002(4) 0.006(5)
C41 0.073(4) 0.204(9) 0.104(5) 0.065(6) 0.016(4) 0.017(5)
C42 0.046(3) 0.134(6) 0.089(4) 0.055(4) -0.017(3) -0.007(3)
C43 0.060(3) 0.127(6) 0.105(5) 0.040(4) -0.038(4) -0.028(4)
C44 0.106(6) 0.143(7) 0.185(9) 0.010(7) -0.051(6) -0.057(6)
C45 0.181(9) 0.116(6) 0.185(9) 0.066(6) -0.063(8) -0.077(6)
C46 0.102(5) 0.089(4) 0.104(5) 0.062(4) -0.030(4) -0.028(4)

loop_
_atom_type_symbol
_atom_type_description
_atom_type_scat_dispersion_real
_atom_type_scat_dispersion_imag
_atom_type_scat_source
C C 0.0033 0.0016 'International Tables Vol C Tables 4.2.6.8 and 6.1.1.4'
H H 0.0000 0.0000 'International Tables Vol C Tables 4.2.6.8 and 6.1.1.4'
N N 0.0061 0.0033 'International Tables Vol C Tables 4.2.6.8 and 6.1.1.4'
Rh Rh -1.1178 0.9187 'International Tables Vol C Tables 4.2.6.8 and 6.1.1.4'

loop_
_geom_angle_atom_site_label_1
_geom_angle_atom_site_label_2
_geom_angle_atom_site_label_3
_geom_angle
N5 Rh1 C16 93.62(19)
N5 Rh1 N1 86.33(14)
C16 Rh1 N1 158.2(3)
N5 Rh1 C20 157.6(3)
C16 Rh1 C20 93.2(2)
N1 Rh1 C20 95.1(2)
N5 Rh1 C23 90.0(2)
C16 Rh1 C23 38.4(3)
N1 Rh1 C23 163.2(3)
C20 Rh1 C23 82.2(3)
N5 Rh1 C19 163.9(2)
C16 Rh1 C19 82.2(2)
N1 Rh1 C19 91.8(2)
C20 Rh1 C19 38.5(2)
C23 Rh1 C19 96.1(3)
N2 Rh2 C46 89.9(2)
N2 Rh2 C39 93.9(2)
C46 Rh2 C39 37.2(3)
N2 Rh2 C43 157.3(3)
C46 Rh2 C43 82.1(3)
C39 Rh2 C43 92.5(3)
N2 Rh2 N4 86.60(14)
C46 Rh2 N4 166.8(3)
C39 Rh2 N4 155.8(3)
C43 Rh2 N4 96.3(2)
N2 Rh2 C42 165.9(3)
C46 Rh2 C42 95.4(3)
C39 Rh2 C42 82.6(2)
C43 Rh2 C42 36.9(3)
N4 Rh2 C42 91.01(19)
N2 N1 C1 106.3(3)
N2 N1 Rh1 117.2(3)
C1 N1 Rh1 136.4(3)
N3 N2 N1 111.2(3)
N3 N2 Rh2 131.4(3)
N1 N2 Rh2 117.2(3)
N2 N3 C2 107.0(4)
N5 N4 C24 106.9(3)
N5 N4 Rh2 116.3(3)
C24 N4 Rh2 136.5(3)
N6 N5 N4 111.7(3)
N6 N5 Rh1 130.0(3)
N4 N5 Rh1 118.2(2)
N5 N6 C25 106.2(3)
C13 N7 C14 115.9(6)
C36 N8 C37 115.3(6)
N1 C1 C2 107.7(4)
N1 C1 C11 120.6(4)
C2 C1 C11 131.2(4)
N3 C2 C1 107.9(4)
N3 C2 C3 121.6(4)
C1 C2 C3 130.5(4)
C4 C3 C2 112.3(3)
C4 C3 C10 111.2(4)
C2 C3 C10 111.1(4)
C5 C4 C9 117.9(4)
C5 C4 C3 121.5(4)
C9 C4 C3 120.4(4)
C4 C5 C6 121.0(5)
C7 C6 C5 120.5(5)
C8 C7 C6 119.5(5)
C7 C8 C9 120.0(5)
C8 C9 C4 121.1(5)
C12 C11 C15 117.3(5)
C12 C11 C1 121.6(4)
C15 C11 C1 121.1(4)
C11 C12 C13 115.7(6)
N7 C13 C12 127.2(6)
N7 C14 C15 124.1(6)
C14 C15 C11 119.9(6)
C23 C16 C17 123.4(7)
C23 C16 Rh1 71.2(3)
C17 C16 Rh1 112.6(4)
C18 C17 C16 113.8(6)
C19 C18 C17 117.6(7)
C20 C19 C18 124.8(7)
C20 C19 Rh1 70.3(3)
C18 C19 Rh1 110.4(4)
C19 C20 C21 121.7(7)
C19 C20 Rh1 71.2(3)
C21 C20 Rh1 110.7(5)
C22 C21 C20 116.0(6)
C21 C22 C23 115.3(7)
C16 C23 C22 125.7(8)
C16 C23 Rh1 70.4(3)
C22 C23 Rh1 111.5(5)
N4 C24 C25 106.3(4)
N4 C24 C34 121.3(4)
C25 C24 C34 132.1(4)
N6 C25 C24 108.8(4)
N6 C25 C26 121.4(4)
C24 C25 C26 129.8(4)
C33 C26 C27 113.3(4)
C33 C26 C25 111.5(4)
C27 C26 C25 111.3(3)
C32 C27 C28 117.6(4)
C32 C27 C26 120.6(4)
C28 C27 C26 121.7(4)
C29 C28 C27 120.3(5)
C30 C29 C28 121.3(5)
C29 C30 C31 119.7(5)
C30 C31 C32 119.9(5)
C27 C32 C31 121.2(5)
C38 C34 C35 116.3(5)
C38 C34 C24 120.9(5)
C35 C34 C24 122.8(5)
C36 C35 C34 118.9(6)
N8 C36 C35 125.0(7)
N8 C37 C38 125.6(7)
C37 C38 C34 118.8(6)
C46 C39 C40 124.5(8)
C46 C39 Rh2 71.2(4)
C40 C39 Rh2 112.2(4)
C39 C40 C41 114.7(6)
C42 C41 C40 115.2(6)
C43 C42 C41 125.6(7)
C43 C42 Rh2 71.3(4)
C41 C42 Rh2 111.4(4)
C42 C43 C44 123.8(8)
C42 C43 Rh2 71.8(3)
C44 C43 Rh2 113.1(5)
C43 C44 C45 115.9(6)
C44 C45 C46 113.7(7)
C39 C46 C45 123.8(9)
C39 C46 Rh2 71.5(4)
C45 C46 Rh2 112.3(4)

loop_
_geom_bond_atom_site_label_1
_geom_bond_atom_site_label_2
_geom_bond_distance
Rh1 N5 2.055(3)
Rh1 C16 2.112(5)
Rh1 N1 2.115(4)
Rh1 C20 2.119(5)
Rh1 C23 2.121(5)
Rh1 C19 2.130(6)
Rh2 N2 2.060(4)
Rh2 C46 2.107(5)
Rh2 C39 2.111(5)
Rh2 C43 2.117(5)
Rh2 N4 2.119(3)
Rh2 C42 2.124(6)
N1 N2 1.342(5)
N1 C1 1.355(5)
N2 N3 1.323(5)
N3 C2 1.351(6)
N4 N5 1.340(5)
N4 C24 1.351(5)
N5 N6 1.324(4)
N6 C25 1.342(5)
N7 C13 1.295(9)
N7 C14 1.320(9)
N8 C36 1.311(9)
N8 C37 1.317(10)
C1 C2 1.374(6)
C1 C11 1.481(6)
C2 C3 1.518(5)
C3 C4 1.511(6)
C3 C10 1.524(7)
C4 C5 1.370(6)
C4 C9 1.397(6)
C5 C6 1.383(7)
C6 C7 1.375(8)
C7 C8 1.371(8)
C8 C9 1.380(8)
C11 C12 1.399(7)
C11 C15 1.400(7)
C12 C13 1.410(9)
C14 C15 1.369(8)
C16 C23 1.393(10)
C16 C17 1.500(10)
C17 C18 1.489(10)
C18 C19 1.458(10)
C19 C20 1.400(9)
C20 C21 1.551(11)
C21 C22 1.435(12)
C22 C23 1.498(10)
C24 C25 1.391(6)
C24 C34 1.462(6)
C25 C26 1.531(5)
C26 C33 1.498(7)
C26 C27 1.515(6)
C27 C32 1.379(6)
C27 C28 1.397(6)
C28 C29 1.383(7)
C29 C30 1.353(8)
C30 C31 1.367(8)
C31 C32 1.395(7)
C34 C38 1.391(7)
C34 C35 1.392(7)
C35 C36 1.374(8)
C37 C38 1.361(9)
C39 C46 1.347(10)
C39 C40 1.514(10)
C40 C41 1.517(9)
C41 C42 1.486(9)
C42 C43 1.341(10)
C43 C44 1.480(10)
C44 C45 1.507(11)
C45 C46 1.518(10)
